data_1569497
loop_
_publ_author_name
'Guo, Shen-Yi'
'Zhang, Zhuo-Ang'
'Tong, Shuo'
'Guo, Qing-Hui'
'Hua, Ruimao'
'Wang, Mei-Xiang'

_publ_section_title
;
 Tetrahomo corona[4]arene-based spirophanes: synthesis, structure, and
 properties.
;
_journal_issue 31
_journal_name_full 'Chemical science'
_journal_page_first 8393
_journal_page_last 8400
_journal_paper_doi 10.1039/d3sc02417b
_journal_volume 14
_journal_year 2023
_chemical_formula_moiety 'C64 H44 F8 N8 O10 S2, 2.5(C2 H3 N), C H4 O'
_chemical_formula_sum 'C70 H55.5 F8 N10.5 O11 S2'
_chemical_formula_weight 1435.87
_space_group_crystal_system monoclinic
_space_group_IT_number 4
_space_group_name_Hall 'P 2yb'
_space_group_name_H-M_alt 'P 1 21 1'
_atom_sites_solution_hydrogens geom
_atom_sites_solution_primary dual
_audit_creation_date 2022-11-02
_audit_creation_method
;
Olex2 1.3
(compiled 2020.11.12 svn.r5f609507 for OlexSys, GUI svn.r6408)
;
_audit_update_record
;
2023-05-08 deposited with the CCDC.	2023-07-10 downloaded from the CCDC.
;
_cell_angle_alpha 90
_cell_angle_beta 90.7038(14)
_cell_angle_gamma 90
_cell_formula_units_Z 2
_cell_length_a 11.22933(19)
_cell_length_b 23.1073(6)
_cell_length_c 13.31714(19)
_cell_measurement_reflns_used 19068
_cell_measurement_temperature 173(2)
_cell_measurement_theta_max 74.5340
_cell_measurement_theta_min 3.2740
_cell_volume 3455.26(12)
_computing_cell_refinement 'CrysAlisPro 1.171.42.55a (Rigaku OD, 2022)'
_computing_data_collection 'CrysAlisPro 1.171.42.55a (Rigaku OD, 2022)'
_computing_data_reduction 'CrysAlisPro 1.171.42.55a (Rigaku OD, 2022)'
_computing_molecular_graphics 'Olex2 1.3 (Dolomanov et al., 2009)'
_computing_publication_material 'Olex2 1.3 (Dolomanov et al., 2009)'
_computing_structure_refinement 'SHELXL 2018/3 (Sheldrick, 2015)'
_computing_structure_solution 'SHELXT 2018/2 (Sheldrick, 2018)'
_diffrn_ambient_environment N~2~
_diffrn_ambient_temperature 173(2)
_diffrn_detector 'Hybrid Pixel Array Detector'
_diffrn_detector_area_resol_mean 10.0000
_diffrn_detector_type HyPix
_diffrn_measured_fraction_theta_full 0.999
_diffrn_measured_fraction_theta_max 0.962
_diffrn_measurement_details
;
List of Runs (angles in degrees, time in seconds):

  # Type    Start    End  Width  t~exp~   \w     \q     \k     \f   Frames
#--------------------------------------------------------------------------
  1  \w     35.00 106.00   0.50    0.06    --  106.93 -99.00-150.00  142
  2  \w     30.00 106.00   0.50    0.05    --   47.89-145.00   8.00  152
  3  \w     36.00 126.00   0.50    0.06    --  106.93-145.00   8.00  180
  4  \w     19.00  95.00   0.50    0.05    --   47.89-126.00 176.00  152
  5  \w     35.00  72.00   0.50    0.06    --  106.93-126.00 176.00   74
  6  \w     36.00  96.00   0.50    0.06    --  106.93 -99.00-180.00  120
  7  \w     39.00  91.00   0.50    0.06    --  106.93 -77.00-150.00  104
  8  \w     38.00  65.00   0.50    0.06    --  106.93 -57.00-150.00   54
  9  \w    -25.00  28.00   0.50    0.05    --   47.89 -19.00 -90.00  106
 10  \w     42.00  67.00   0.50    0.06    --  106.93 -57.00  30.00   50
 11  \w     96.00 122.00   0.50    0.06    --  106.93  38.00  60.00   52
 12  \w    138.00 178.00   0.50    0.06    --  106.93  38.00  60.00   80
 13  \w   -106.00 -23.00   0.50    0.05    --  -47.89 145.00  60.00  166
 14  \w   -124.00 -85.00   0.50    0.06    -- -104.00 142.00 137.60   78
 15  \w   -121.00 -35.00   0.50    0.06    -- -104.00 145.00  60.00  172
 16  \w    -57.00 -32.00   0.50    0.06    -- -104.00  57.00 120.00   50
 17  \w    -22.00  26.00   0.50    0.05    --  -47.89  19.00  90.00   96
 18  \w    -64.00 -33.00   0.50    0.06    -- -104.00  57.00   0.00   62
 19  \w    -63.00 -33.00   0.50    0.06    -- -104.00  57.00 -60.00   60
 20  \w    -61.00 -33.00   0.50    0.06    -- -104.00  57.00 -90.00   56
 21  \w   -174.00 -96.00   0.50    0.06    -- -104.00 -19.00   0.00  156
 22  \w   -119.00 -80.00   0.50    0.05    --  -47.89-125.00-120.00   78
 23  \w   -120.00 -60.50   0.50    0.05    --  -47.89-145.00   8.00  119
 24  \w   -120.00 -74.00   0.50    0.05    --  -47.89-125.00  60.00   92
 25  \w   -174.00 -90.00   0.50    0.06    -- -104.00 -61.00  90.76  168
 26  \w   -120.00 -73.50   0.50    0.05    --  -47.89-126.00 176.00   93
 27  \w   -105.00 -74.00   0.50    0.06    -- -104.00-126.00 176.00   62
 28  \w   -169.00 -72.00   0.50    0.06    -- -104.00-145.00   8.00  194
;
_diffrn_measurement_device 'four-circle diffractometer'
_diffrn_measurement_device_type 'XtaLAB Synergy R, DW system, HyPix'
_diffrn_measurement_method '\w scans'
_diffrn_orient_matrix_type 'CrysAlisPro convention (1999,Acta A55,543-557)'
_diffrn_orient_matrix_UB_11 0.0639393000
_diffrn_orient_matrix_UB_12 0.0546692000
_diffrn_orient_matrix_UB_13 -0.0377469000
_diffrn_orient_matrix_UB_21 -0.1000994000
_diffrn_orient_matrix_UB_22 0.0379499000
_diffrn_orient_matrix_UB_23 0.0429968000
_diffrn_orient_matrix_UB_31 0.0686727000
_diffrn_orient_matrix_UB_32 0.0043817000
_diffrn_orient_matrix_UB_33 0.1005052000
_diffrn_radiation_monochromator mirror
_diffrn_radiation_probe x-ray
_diffrn_radiation_type 'Cu K\a'
_diffrn_radiation_wavelength 1.54184
_diffrn_reflns_av_R_equivalents 0.0449
_diffrn_reflns_av_unetI/netI 0.0338
_diffrn_reflns_Laue_measured_fraction_full 0.999
_diffrn_reflns_Laue_measured_fraction_max 0.962
_diffrn_reflns_limit_h_max 14
_diffrn_reflns_limit_h_min -14
_diffrn_reflns_limit_k_max 27
_diffrn_reflns_limit_k_min -28
_diffrn_reflns_limit_l_max 16
_diffrn_reflns_limit_l_min -15
_diffrn_reflns_number 34533
_diffrn_reflns_point_group_measured_fraction_full 0.847
_diffrn_reflns_point_group_measured_fraction_max 0.793
_diffrn_reflns_theta_full 67.684
_diffrn_reflns_theta_max 77.493
_diffrn_reflns_theta_min 3.319
_diffrn_source 'Rotating-anode X-ray tube'
_diffrn_source_type 'Rigaku (Cu) X-ray Source'
_exptl_absorpt_coefficient_mu 1.471
_exptl_absorpt_correction_T_max 1.00000
_exptl_absorpt_correction_T_min 0.43938
_exptl_absorpt_correction_type multi-scan
_exptl_absorpt_process_details
;
CrysAlisPro 1.171.42.55a (Rigaku Oxford Diffraction, 2022)
Empirical absorption correction using spherical harmonics,
implemented in SCALE3 ABSPACK scaling algorithm.
;
_exptl_crystal_colour 'clear red'
_exptl_crystal_density_diffrn 1.380
_exptl_crystal_description plate
_exptl_crystal_F_000 1482
_exptl_crystal_size_max 0.6
_exptl_crystal_size_mid 0.5
_exptl_crystal_size_min 0.1
_refine_diff_density_max 1.371
_refine_diff_density_min -0.620
_refine_diff_density_rms 0.113
_refine_ls_abs_structure_details
;
 Flack x determined using 3670 quotients [(I+)-(I-)]/[(I+)+(I-)]
 (Parsons, Flack and Wagner, Acta Cryst. B69 (2013) 249-259).
;
_refine_ls_abs_structure_Flack 0.504(9)
_refine_ls_extinction_method none
_refine_ls_goodness_of_fit_ref 1.082
_refine_ls_hydrogen_treatment constr
_refine_ls_matrix_type full
_refine_ls_number_parameters 861
_refine_ls_number_reflns 11655
_refine_ls_number_restraints 174
_refine_ls_restrained_S_all 1.108
_refine_ls_R_factor_all 0.1012
_refine_ls_R_factor_gt 0.0962
_refine_ls_shift/su_max 0.001
_refine_ls_shift/su_mean 0.000
_refine_ls_structure_factor_coef Fsqd
_refine_ls_weighting_details 'w=1/[\s^2^(Fo^2^)+(0.1992P)^2^+2.4544P] where P=(Fo^2^+2Fc^2^)/3'
_refine_ls_weighting_scheme calc
_refine_ls_wR_factor_gt 0.2736
_refine_ls_wR_factor_ref 0.2803
_reflns_Friedel_coverage 0.607
_reflns_Friedel_fraction_full 0.688
_reflns_Friedel_fraction_max 0.615
_reflns_number_gt 10514
_reflns_number_total 11655
_reflns_threshold_expression 'I > 2\s(I)'
_cod_data_source_file d3sc02417b2.cif
_cod_data_source_block gsy1400b_auto
_cod_depositor_comments 'Adding full bibliography for 1569486--1569506.cif.'
_cod_original_cell_volume 3455.26(11)
_cod_original_formula_sum 'C70 H55.50 F8 N10.50 O11 S2'
_cod_database_code 1569497
_shelx_shelxl_version_number 2018/3
_chemical_oxdiff_formula 'C H O N S'
_shelx_space_group_comment
;
The symmetry employed for this shelxl refinement is uniquely defined
by the following loop, which should always be used as a source of
symmetry information in preference to the above space-group names.
They are only intended as comments.
;
_shelx_estimated_absorpt_t_max 0.867
_shelx_estimated_absorpt_t_min 0.472
_reflns_odcompleteness_completeness 99.92
_reflns_odcompleteness_iscentric 1
_reflns_odcompleteness_theta 66.97
_olex2_refinement_description
;
1. Fixed Uiso
 At 1.2 times of:
  All C(H) groups, All C(H,H) groups
 At 1.5 times of:
  All C(H,H,H) groups, All O(H) groups
2. Rigid bond restraints
 C50, O48, C49, N51, N53, C47, N54, N52, S85, C86
 with sigma for 1-2 distances of 0.001 and sigma for 1-3 distances of 0.002
 C40, O39, C36, N35, N34, C33, N38, N37, S32, C31
 with sigma for 1-2 distances of 0.001 and sigma for 1-3 distances of 0.002
 C13, C12, O14
 with sigma for 1-2 distances of 0.001 and sigma for 1-3 distances of 0.001
3. Uiso/Uaniso restraints and constraints
Uanis(C50) \\sim Ueq, Uanis(O48) \\sim Ueq, Uanis(C49) \\sim Ueq, Uanis(N51)
\\sim Ueq, Uanis(N53) \\sim Ueq, Uanis(C47) \\sim Ueq, Uanis(N54) \\sim Ueq,
Uanis(N52) \\sim Ueq, Uanis(S85) \\sim Ueq, Uanis(C86) \\sim Ueq: with sigma of
0.001 and sigma for terminal atoms of 0.002
Uanis(C40) \\sim Ueq, Uanis(O39) \\sim Ueq, Uanis(C36) \\sim Ueq, Uanis(N35)
\\sim Ueq, Uanis(N34) \\sim Ueq, Uanis(C33) \\sim Ueq, Uanis(N38) \\sim Ueq,
Uanis(N37) \\sim Ueq, Uanis(S32) \\sim Ueq, Uanis(C31) \\sim Ueq: with sigma of
0.001 and sigma for terminal atoms of 0.002
Uanis(C13) \\sim Ueq: with sigma of 0.005 and sigma for terminal atoms of 0.01
4. Others
 Fixed Sof: N3(0.5) C5(0.5) H5A(0.5) H5B(0.5) H5C(0.5) C28(0.5)
5.a Secondary CH2 refined with riding coordinates:
 C27(H27A,H27B), C40(H40A,H40B), C50(H50A,H50B), C60(H60A,H60B), C86(H86A,
 H86B), C20(H20A,H20B), C63(H63A,H63B), C57(H57A,H57B), C31(H31A,H31B),
 C70(H70A,H70B), C6(H6A,H6B), C13(H13A,H13B)
5.b Aromatic/amide H refined with riding coordinates:
 C2(H2), C22(H22), C23(H23), C24(H24), C25(H25), C46(H46), C30(H30), C43(H43),
 C8(H8), C9(H9), C10(H10), C11(H11), C80(H80), C77(H77), C78(H78), C79(H79),
 C71(H71), C72(H72), C73(H73), C74(H74)
5.c Fitted hexagon refined as free rotating group:
 C21(C22,C23,C24,C25,C26), C68(C76,C75,C65,C66,C67), C12(C7,C8,C9,C10,C11),
 C87(C88,C18,C17,C16,C15), C80(C56,C55,C77,C78,C79), C61(C71,C72,C73,C74,C62)
5.d Idealised Me refined as rotating group:
 C95(H95A,H95B,H95C), C98(H98A,H98B,H98C), C5(H5A,H5B,H5C), C14(H14A,H14B,H14C)
5.e Idealised tetrahedral OH refined as rotating group:
 O1(H1)
;
_olex2_submission_special_instructions 'No special instructions were received'
_oxdiff_exptl_absorpt_empirical_details
;
Empirical correction (ABSPACK) includes:
- Absorption correction using spherical harmonics
- Frame scaling
;
_oxdiff_exptl_absorpt_empirical_full_max 2.091
_oxdiff_exptl_absorpt_empirical_full_min 0.550

loop_
_space_group_symop_operation_xyz
'x, y, z'
'-x, y+1/2, -z'

loop_
_atom_site_label
_atom_site_type_symbol
_atom_site_fract_x
_atom_site_fract_y
_atom_site_fract_z
_atom_site_U_iso_or_equiv
_atom_site_adp_type
_atom_site_occupancy
_atom_site_site_symmetry_order
_atom_site_calc_flag
_atom_site_refinement_flags_posn
_atom_site_refinement_flags_adp
_atom_site_refinement_flags_occupancy
_atom_site_disorder_assembly
_atom_site_disorder_group
S32 S 0.89072(19) 0.38988(10) 0.69813(15) 0.0571(5) Uani 1 1 d . U . . .
S85 S 0.4734(2) 0.57349(11) 0.38669(16) 0.0619(5) Uani 1 1 d . U . . .
O48 O 0.2253(4) 0.4339(2) 0.6559(3) 0.0393(8) Uani 1 1 d . U . . .
O39 O 0.6797(4) 0.5749(2) 0.9079(3) 0.0444(9) Uani 1 1 d . U . . .
F90 F 0.8203(5) 0.5392(2) 0.1197(4) 0.0612(12) Uani 1 1 d . . . . .
F92 F 1.1081(5) 0.4425(3) 0.4000(4) 0.0692(14) Uani 1 1 d . . . . .
O59 O 0.4283(4) 0.6288(2) 0.8785(4) 0.0469(11) Uani 1 1 d . . . . .
F91 F 1.1144(5) 0.5577(3) 0.3733(4) 0.0747(16) Uani 1 1 d . . . . .
O28 O 0.7493(4) 0.5899(2) 0.4168(4) 0.0491(12) Uani 1 1 d . . . . .
F82 F 0.0270(5) 0.5941(3) 0.9210(4) 0.0716(15) Uani 1 1 d . . . . .
O58 O 0.2995(5) 0.3983(2) 0.8845(4) 0.0478(11) Uani 1 1 d . . . . .
O19 O 0.9670(4) 0.6117(3) 0.2418(4) 0.0519(12) Uani 1 1 d . . . . .
F81 F -0.0284(5) 0.4831(3) 0.9399(4) 0.0747(16) Uani 1 1 d . . . . .
F84 F 0.2703(5) 0.4636(3) 1.1887(4) 0.0776(16) Uani 1 1 d . . . . .
O2 O 0.7722(5) 0.3530(3) 0.4810(4) 0.0561(13) Uani 1 1 d . . . . .
F89 F 0.8099(6) 0.4281(3) 0.1491(6) 0.087(2) Uani 1 1 d . . . . .
O69 O 0.1035(6) 0.4106(3) 1.0750(4) 0.0652(17) Uani 1 1 d . . . . .
F83 F 0.3130(6) 0.5748(4) 1.1827(5) 0.101(2) Uani 1 1 d . . . . .
O64 O 0.1876(5) 0.6456(4) 1.0384(6) 0.078(2) Uani 1 1 d . . . . .
N37 N 0.8032(6) 0.5433(3) 0.7880(5) 0.0499(10) Uani 1 1 d . U . . .
O14 O 0.9581(6) 0.3745(3) 0.3076(5) 0.0698(15) Uani 1 1 d . U . . .
N54 N 0.3917(6) 0.4715(3) 0.4496(5) 0.0532(10) Uani 1 1 d . U . . .
N38 N 0.8555(6) 0.5018(3) 0.7374(5) 0.0494(10) Uani 1 1 d . U . . .
N34 N 0.7616(6) 0.4314(3) 0.8369(5) 0.0498(10) Uani 1 1 d . U . . .
N53 N 0.3178(6) 0.5584(3) 0.5226(5) 0.0546(11) Uani 1 1 d . U . . .
C1 C 0.7527(6) 0.5316(3) 0.4389(5) 0.0404(14) Uani 1 1 d . . . . .
N35 N 0.7103(6) 0.4722(3) 0.8883(5) 0.0485(9) Uani 1 1 d . U . . .
C45 C 0.4007(6) 0.5715(3) 0.8722(4) 0.0387(13) Uani 1 1 d . . . . .
N51 N 0.2588(6) 0.5275(3) 0.5879(5) 0.0521(10) Uani 1 1 d . U . . .
C29 C 0.6657(6) 0.4962(3) 0.3926(5) 0.0416(14) Uani 1 1 d . . . . .
C42 C 0.3388(6) 0.4541(3) 0.8780(4) 0.0397(14) Uani 1 1 d . . . . .
C41 C 0.2767(6) 0.4921(3) 0.8133(5) 0.0422(15) Uani 1 1 d . . . . .
N93 N 0.5597(8) 0.4862(5) 0.6668(7) 0.078(2) Uani 1 1 d . . . . .
C47 C 0.3905(7) 0.5298(4) 0.4594(6) 0.0540(10) Uani 1 1 d . U . . .
C2 C 0.8362(6) 0.5068(4) 0.5038(5) 0.0457(16) Uani 1 1 d . . . . .
H2 H 0.891184 0.530875 0.538907 0.055 Uiso 1 1 calc R U . . .
C27 C 0.8452(7) 0.6241(4) 0.4541(5) 0.0466(16) Uani 1 1 d . . . . .
H27A H 0.921919 0.605138 0.438608 0.056 Uiso 1 1 calc R U . . .
H27B H 0.839529 0.627950 0.527896 0.056 Uiso 1 1 calc R U . . .
C4 C 0.7591(6) 0.4116(3) 0.4675(5) 0.0425(15) Uani 1 1 d . . . . .
C21 C 0.8470(5) 0.6917(2) 0.3016(3) 0.0515(17) Uani 1 1 d G . . . .
C22 C 0.8434(6) 0.7471(2) 0.2611(3) 0.062(2) Uani 1 1 d G . . . .
H22 H 0.848191 0.752386 0.190512 0.075 Uiso 1 1 calc R U . . .
C23 C 0.8327(7) 0.79490(18) 0.3238(4) 0.078(3) Uani 1 1 d G . . . .
H23 H 0.830240 0.832766 0.296126 0.094 Uiso 1 1 calc R U . . .
C24 C 0.8257(7) 0.7872(2) 0.4271(4) 0.077(3) Uani 1 1 d G . . . .
H24 H 0.818434 0.819865 0.470001 0.093 Uiso 1 1 calc R U . . .
C25 C 0.8294(6) 0.7318(2) 0.4677(3) 0.061(2) Uani 1 1 d G . . . .
H25 H 0.824579 0.726585 0.538262 0.073 Uiso 1 1 calc R U . . .
C26 C 0.8400(5) 0.68407(19) 0.4049(3) 0.0519(17) Uani 1 1 d G . . . .
C19 C 0.8403(6) 0.4466(3) 0.5179(5) 0.0423(15) Uani 1 1 d . . . . .
C46 C 0.3072(6) 0.5504(3) 0.8126(5) 0.0408(14) Uani 1 1 d . . . . .
H46 H 0.263669 0.576409 0.770856 0.049 Uiso 1 1 calc R U . . .
N52 N 0.3324(6) 0.4407(3) 0.5167(5) 0.0523(10) Uani 1 1 d . U . . .
C44 C 0.4693(6) 0.5334(3) 0.9284(5) 0.0419(15) Uani 1 1 d . . . . .
C30 C 0.6689(6) 0.4376(4) 0.4082(5) 0.0465(16) Uani 1 1 d . . . . .
H30 H 0.609057 0.413932 0.378329 0.056 Uiso 1 1 calc R U . . .
C94 C 0.5494(8) 0.4391(6) 0.6712(8) 0.068(3) Uani 1 1 d . . . . .
C36 C 0.7297(7) 0.5259(3) 0.8605(5) 0.0459(10) Uani 1 1 d . U . . .
C33 C 0.8291(7) 0.4478(4) 0.7614(6) 0.0493(10) Uani 1 1 d . U . . .
C49 C 0.2740(7) 0.4702(4) 0.5873(5) 0.0480(10) Uani 1 1 d . U . . .
C40 C 0.5792(6) 0.5548(3) 0.9823(5) 0.0458(13) Uani 1 1 d . U . . .
H40A H 0.610961 0.523543 1.025832 0.055 Uiso 1 1 calc R U . . .
H40B H 0.557530 0.587735 1.026026 0.055 Uiso 1 1 calc R U . . .
C43 C 0.4382(6) 0.4752(3) 0.9317(5) 0.0414(14) Uani 1 1 d . . . . .
H43 H 0.484921 0.449250 0.970948 0.050 Uiso 1 1 calc R U . . .
C50 C 0.1764(6) 0.4693(3) 0.7475(5) 0.0430(12) Uani 1 1 d . U . . .
H50A H 0.128036 0.502129 0.722278 0.052 Uiso 1 1 calc R U . . .
H50B H 0.124207 0.444092 0.787909 0.052 Uiso 1 1 calc R U . . .
C60 C 0.3386(7) 0.6699(4) 0.8439(6) 0.0521(17) Uani 1 1 d . . . . .
H60A H 0.258161 0.653085 0.851775 0.063 Uiso 1 1 calc R U . . .
H60B H 0.350208 0.678532 0.771825 0.063 Uiso 1 1 calc R U . . .
N96 N 0.5668(7) 0.6571(5) 0.1744(7) 0.078(2) Uani 1 1 d . . . . .
C86 C 0.5718(8) 0.5227(4) 0.3241(6) 0.0550(13) Uani 1 1 d . U . . .
H86A H 0.523115 0.491252 0.294313 0.066 Uiso 1 1 calc R U . . .
H86B H 0.612013 0.543034 0.268544 0.066 Uiso 1 1 calc R U . . .
C68 C 0.1223(4) 0.4698(2) 1.0634(4) 0.058(2) Uani 1 1 d G . . . .
C76 C 0.0599(4) 0.5043(3) 0.9953(3) 0.061(2) Uani 1 1 d G . . . .
C75 C 0.0848(4) 0.5631(3) 0.9888(3) 0.056(2) Uani 1 1 d G . . . .
C65 C 0.1720(5) 0.5874(2) 1.0505(4) 0.056(2) Uani 1 1 d G . . . .
C66 C 0.2345(4) 0.5530(3) 1.1186(4) 0.067(3) Uani 1 1 d G . . . .
C67 C 0.2096(4) 0.4942(3) 1.1251(3) 0.064(3) Uani 1 1 d G . . . .
C20 C 0.8526(7) 0.6412(4) 0.2313(5) 0.0492(17) Uani 1 1 d . . . . .
H20A H 0.787324 0.613783 0.246266 0.059 Uiso 1 1 calc R U . . .
H20B H 0.841826 0.654766 0.161252 0.059 Uiso 1 1 calc R U . . .
C63 C 0.3027(8) 0.6728(5) 1.0665(6) 0.068(3) Uani 1 1 d . . . . .
H63A H 0.368619 0.645369 1.054284 0.082 Uiso 1 1 calc R U . . .
H63B H 0.303136 0.682748 1.138811 0.082 Uiso 1 1 calc R U . . .
C57 C 0.3356(7) 0.3666(4) 0.9708(6) 0.0504(17) Uani 1 1 d . . . . .
H57A H 0.332786 0.392183 1.030347 0.060 Uiso 1 1 calc R U . . .
H57B H 0.419040 0.353694 0.962706 0.060 Uiso 1 1 calc R U . . .
C31 C 0.9375(7) 0.4212(4) 0.5815(6) 0.0511(12) Uani 1 1 d . U . . .
H31A H 0.996574 0.451914 0.596521 0.061 Uiso 1 1 calc R U . . .
H31B H 0.978345 0.390945 0.542071 0.061 Uiso 1 1 calc R U . . .
C70 C 0.0711(7) 0.3761(5) 0.9894(6) 0.064(2) Uani 1 1 d . . . . .
H70A H 0.094101 0.396212 0.926903 0.077 Uiso 1 1 calc R U . . .
H70B H -0.016148 0.369950 0.987476 0.077 Uiso 1 1 calc R U . . .
C12 C 0.8911(8) 0.2767(2) 0.3074(4) 0.080(3) Uani 1 1 d G U . . .
C7 C 0.8047(6) 0.2673(2) 0.3794(5) 0.071(3) Uani 1 1 d G . . . .
C8 C 0.7934(5) 0.2131(3) 0.4235(4) 0.069(2) Uani 1 1 d G . . . .
H8 H 0.734276 0.206691 0.472742 0.082 Uiso 1 1 calc R U . . .
C9 C 0.8685(6) 0.1682(2) 0.3956(4) 0.064(2) Uani 1 1 d G . . . .
H9 H 0.860723 0.131177 0.425684 0.077 Uiso 1 1 calc R U . . .
C10 C 0.9549(6) 0.1776(3) 0.3235(5) 0.069(2) Uani 1 1 d G . . . .
H10 H 1.006252 0.146933 0.304427 0.082 Uiso 1 1 calc R U . . .
C11 C 0.9663(6) 0.2318(3) 0.2795(4) 0.088(4) Uani 1 1 d G . . . .
H11 H 1.025335 0.238205 0.230227 0.105 Uiso 1 1 calc R U . . .
C87 C 0.8836(4) 0.4575(2) 0.2072(3) 0.0524(18) Uani 1 1 d G . . . .
C88 C 0.8860(4) 0.5170(2) 0.1926(3) 0.0460(16) Uani 1 1 d G . . . .
C18 C 0.9638(4) 0.55120(17) 0.2489(3) 0.0448(16) Uani 1 1 d G . . . .
C17 C 1.0392(4) 0.5258(2) 0.3197(3) 0.0484(17) Uani 1 1 d G . . . .
C16 C 1.0368(4) 0.4663(2) 0.3343(3) 0.0492(18) Uani 1 1 d G . . . .
C15 C 0.9590(4) 0.43210(17) 0.2780(4) 0.0491(17) Uani 1 1 d G . . . .
C97 C 0.5537(9) 0.6853(5) 0.2435(9) 0.074(3) Uani 1 1 d . . . . .
C80 C 0.3142(6) 0.2613(3) 1.0002(5) 0.082(3) Uani 1 1 d G . . . .
H80 H 0.398245 0.258635 0.994530 0.099 Uiso 1 1 calc R U . . .
C56 C 0.2577(5) 0.3144(2) 0.9885(4) 0.060(2) Uani 1 1 d G . . . .
C55 C 0.1347(5) 0.3183(3) 0.9968(4) 0.066(2) Uani 1 1 d G . . . .
C77 C 0.0681(6) 0.2690(4) 1.0167(5) 0.089(4) Uani 1 1 d G . . . .
H77 H -0.015942 0.271634 1.022382 0.107 Uiso 1 1 calc R U . . .
C78 C 0.1246(9) 0.2158(3) 1.0284(5) 0.122(7) Uani 1 1 d G . . . .
H78 H 0.079059 0.182148 1.042062 0.147 Uiso 1 1 calc R U . . .
C79 C 0.2476(9) 0.2120(2) 1.0201(5) 0.102(5) Uani 1 1 d G . . . .
H79 H 0.286152 0.175648 1.028136 0.123 Uiso 1 1 calc R U . . .
C61 C 0.3492(5) 0.7246(2) 0.9043(4) 0.057(2) Uani 1 1 d G . . . .
C71 C 0.3766(6) 0.7754(3) 0.8538(4) 0.073(3) Uani 1 1 d G . . . .
H71 H 0.396627 0.774168 0.784714 0.087 Uiso 1 1 calc R U . . .
C72 C 0.3746(7) 0.8280(2) 0.9043(7) 0.110(6) Uani 1 1 d G . . . .
H72 H 0.393272 0.862756 0.869764 0.132 Uiso 1 1 calc R U . . .
C73 C 0.3452(7) 0.8298(3) 1.0053(7) 0.111(6) Uani 1 1 d G . . . .
H73 H 0.343846 0.865765 1.039871 0.133 Uiso 1 1 calc R U . . .
C74 C 0.3178(6) 0.7790(4) 1.0559(5) 0.092(4) Uani 1 1 d G . . . .
H74 H 0.297774 0.780188 1.124930 0.110 Uiso 1 1 calc R U . . .
C62 C 0.3198(5) 0.7263(3) 1.0054(4) 0.062(2) Uani 1 1 d G . . . .
C95 C 0.5321(11) 0.3781(6) 0.6756(12) 0.092(4) Uani 1 1 d . . . . .
H95A H 0.576292 0.359531 0.621395 0.138 Uiso 1 1 calc R U . . .
H95B H 0.447120 0.369361 0.667890 0.138 Uiso 1 1 calc R U . . .
H95C H 0.561089 0.363541 0.740520 0.138 Uiso 1 1 calc R U . . .
C98 C 0.5341(11) 0.7213(9) 0.3284(14) 0.121(6) Uani 1 1 d . . . . .
H98A H 0.451215 0.734531 0.327891 0.182 Uiso 1 1 calc R U . . .
H98B H 0.587409 0.754833 0.325655 0.182 Uiso 1 1 calc R U . . .
H98C H 0.550312 0.699328 0.389980 0.182 Uiso 1 1 calc R U . . .
C6 C 0.7179(14) 0.3142(6) 0.4068(12) 0.103(5) Uani 1 1 d . . . . .
H6A H 0.695031 0.336370 0.345981 0.124 Uiso 1 1 calc R U . . .
H6B H 0.645028 0.296625 0.434737 0.124 Uiso 1 1 calc R U . . .
C13 C 0.9058(17) 0.3317(6) 0.2493(10) 0.099(3) Uani 1 1 d . U . . .
H13A H 0.955789 0.324290 0.189934 0.119 Uiso 1 1 calc R U . . .
H13B H 0.826845 0.345209 0.225046 0.119 Uiso 1 1 calc R U . . .
N3 N 0.538(2) 0.7270(10) 0.600(2) 0.097(6) Uani 0.5 1 d . . P . .
C5 C 0.5869(19) 0.6265(11) 0.6504(14) 0.074(6) Uani 0.5 1 d . . P . .
H5A H 0.648724 0.612069 0.605585 0.111 Uiso 0.5 1 calc R U P . .
H5B H 0.514959 0.602848 0.642470 0.111 Uiso 0.5 1 calc R U P . .
H5C H 0.615428 0.624391 0.720113 0.111 Uiso 0.5 1 calc R U P . .
O1 O 1.2551(8) 0.7611(4) 0.3306(9) 0.103(3) Uani 1 1 d . . . . .
H1 H 1.237158 0.795913 0.319896 0.154 Uiso 1 1 calc R U . . .
C14 C 1.1573(13) 0.7274(9) 0.3162(11) 0.116(6) Uani 1 1 d . . . . .
H14A H 1.096510 0.749272 0.278848 0.174 Uiso 1 1 calc R U . . .
H14B H 1.125673 0.715817 0.381456 0.174 Uiso 1 1 calc R U . . .
H14C H 1.179212 0.692876 0.277998 0.174 Uiso 1 1 calc R U . . .
C28 C 0.5610(15) 0.6828(9) 0.6266(16) 0.063(4) Uani 0.5 1 d . . P . .

loop_
_atom_site_aniso_label
_atom_site_aniso_U_11
_atom_site_aniso_U_22
_atom_site_aniso_U_33
_atom_site_aniso_U_23
_atom_site_aniso_U_13
_atom_site_aniso_U_12
S32 0.0580(9) 0.0595(9) 0.0540(8) -0.0040(7) 0.0048(7) 0.0015(7)
S85 0.0588(9) 0.0674(10) 0.0595(9) 0.0068(8) 0.0032(7) -0.0020(7)
O48 0.0355(13) 0.0442(13) 0.0380(12) 0.0016(9) -0.0037(10) -0.0005(10)
O39 0.0433(13) 0.0473(13) 0.0426(13) -0.0016(10) -0.0020(10) 0.0055(11)
F90 0.070(3) 0.063(3) 0.051(2) 0.002(2) -0.015(2) 0.005(2)
F92 0.058(3) 0.098(4) 0.051(2) 0.002(2) -0.012(2) 0.019(3)
O59 0.047(3) 0.048(3) 0.046(2) -0.009(2) -0.010(2) 0.007(2)
F91 0.054(3) 0.093(4) 0.076(3) -0.019(3) -0.028(2) -0.001(3)
O28 0.040(2) 0.060(3) 0.047(2) 0.004(2) -0.0088(19) -0.009(2)
F82 0.055(3) 0.092(4) 0.067(3) -0.007(3) -0.019(2) 0.010(3)
O58 0.047(3) 0.055(3) 0.042(2) 0.000(2) 0.0002(19) -0.005(2)
O19 0.034(2) 0.059(3) 0.063(3) -0.001(3) 0.005(2) -0.005(2)
F81 0.049(3) 0.102(4) 0.072(3) -0.019(3) -0.025(2) 0.004(3)
F84 0.064(3) 0.115(5) 0.053(3) 0.007(3) -0.022(2) 0.005(3)
O2 0.061(3) 0.055(3) 0.053(3) -0.004(2) -0.006(2) 0.000(3)
F89 0.076(4) 0.069(4) 0.115(5) -0.002(3) -0.059(4) -0.007(3)
O69 0.066(3) 0.093(5) 0.037(2) -0.014(3) 0.006(2) 0.011(3)
F83 0.084(4) 0.138(6) 0.079(4) 0.008(4) -0.043(3) -0.022(4)
O64 0.044(3) 0.109(6) 0.081(4) -0.003(4) -0.015(3) -0.001(3)
N37 0.0500(15) 0.0504(13) 0.0493(14) 0.0005(11) -0.0020(11) -0.0006(11)
O14 0.056(3) 0.073(4) 0.081(4) 0.020(3) -0.008(3) 0.001(3)
N54 0.0511(15) 0.0551(12) 0.0533(14) -0.0006(11) -0.0004(11) -0.0002(11)
N38 0.0483(15) 0.0508(12) 0.0488(14) 0.0010(11) -0.0023(11) -0.0011(11)
N34 0.0485(15) 0.0494(13) 0.0514(14) 0.0005(11) 0.0002(11) 0.0000(11)
N53 0.0555(15) 0.0538(14) 0.0544(15) 0.0015(10) -0.0014(11) -0.0003(11)
C1 0.035(3) 0.055(4) 0.032(3) -0.001(3) -0.002(2) -0.005(3)
N35 0.0474(15) 0.0482(12) 0.0498(14) 0.0000(10) -0.0021(11) 0.0002(11)
C45 0.037(3) 0.049(4) 0.030(3) -0.007(3) 0.000(2) 0.006(3)
N51 0.0530(15) 0.0505(12) 0.0528(15) 0.0005(11) -0.0020(11) 0.0002(11)
C29 0.035(3) 0.054(4) 0.036(3) -0.001(3) -0.002(2) -0.006(3)
C42 0.033(3) 0.055(4) 0.031(3) 0.000(3) 0.002(2) 0.000(3)
C41 0.035(3) 0.057(4) 0.035(3) -0.006(3) 0.003(2) 0.001(3)
N93 0.058(5) 0.094(8) 0.083(6) -0.010(5) -0.010(4) -0.004(5)
C47 0.0536(15) 0.0547(12) 0.0535(15) 0.0010(11) -0.0026(11) -0.0012(11)
C2 0.036(3) 0.067(5) 0.035(3) 0.001(3) 0.000(2) -0.007(3)
C27 0.043(3) 0.058(5) 0.038(3) -0.003(3) -0.002(3) -0.004(3)
C4 0.038(3) 0.054(4) 0.036(3) -0.006(3) 0.006(2) 0.001(3)
C21 0.047(4) 0.056(5) 0.051(4) 0.001(3) 0.005(3) -0.005(3)
C22 0.063(5) 0.069(6) 0.056(4) 0.004(4) 0.009(4) -0.002(4)
C23 0.097(8) 0.060(6) 0.077(6) 0.005(5) 0.005(5) -0.014(5)
C24 0.091(7) 0.057(6) 0.083(7) -0.006(5) 0.011(6) -0.014(5)
C25 0.063(5) 0.064(5) 0.056(4) -0.001(4) 0.006(4) -0.009(4)
C26 0.043(4) 0.059(5) 0.053(4) -0.006(3) -0.001(3) -0.005(3)
C19 0.038(3) 0.055(4) 0.034(3) -0.001(3) 0.004(2) -0.001(3)
C46 0.040(3) 0.047(4) 0.035(3) -0.004(3) 0.004(2) 0.007(3)
N52 0.0510(15) 0.0533(14) 0.0526(14) -0.0009(10) 0.0003(11) -0.0009(11)
C44 0.037(3) 0.053(4) 0.035(3) -0.010(3) 0.007(2) 0.002(3)
C30 0.037(3) 0.063(5) 0.040(3) -0.005(3) 0.004(3) -0.004(3)
C94 0.045(4) 0.089(8) 0.072(5) -0.008(5) -0.009(4) 0.007(5)
C36 0.0451(15) 0.0462(12) 0.0464(14) -0.0021(11) -0.0030(11) 0.0017(11)
C33 0.0482(15) 0.0503(12) 0.0495(14) 0.0011(10) -0.0014(11) -0.0003(11)
C49 0.0473(15) 0.0491(12) 0.0476(14) 0.0025(10) -0.0002(11) -0.0026(11)
C40 0.0455(16) 0.0468(17) 0.0452(16) -0.0021(12) -0.0001(11) 0.0014(12)
C43 0.036(3) 0.051(4) 0.036(3) -0.002(3) 0.004(2) 0.009(3)
C50 0.0419(16) 0.0442(17) 0.0427(14) -0.0010(11) -0.0001(11) 0.0001(12)
C60 0.055(4) 0.049(4) 0.053(4) -0.002(3) -0.013(3) 0.006(3)
N96 0.059(4) 0.111(7) 0.065(5) -0.014(5) 0.000(4) -0.010(5)
C86 0.0548(17) 0.0568(17) 0.0534(17) 0.0030(12) -0.0012(12) -0.0041(12)
C68 0.038(3) 0.102(7) 0.033(3) -0.011(4) 0.003(3) 0.009(4)
C76 0.035(3) 0.106(8) 0.042(4) -0.008(4) 0.003(3) 0.012(4)
C75 0.035(3) 0.092(7) 0.042(3) -0.011(4) -0.005(3) 0.014(4)
C65 0.032(3) 0.082(7) 0.055(4) -0.007(4) 0.000(3) 0.005(3)
C66 0.048(4) 0.114(9) 0.039(4) -0.006(4) -0.013(3) -0.011(5)
C67 0.045(4) 0.108(8) 0.039(3) -0.011(4) 0.000(3) 0.008(5)
C20 0.043(3) 0.064(5) 0.041(3) 0.004(3) -0.001(3) 0.000(3)
C63 0.051(4) 0.105(8) 0.048(4) -0.024(5) -0.004(3) -0.001(5)
C57 0.047(4) 0.057(5) 0.047(3) -0.001(3) -0.002(3) 0.007(3)
C31 0.0502(17) 0.0515(17) 0.0516(14) -0.0023(11) 0.0005(12) 0.0011(12)
C70 0.041(4) 0.103(8) 0.049(4) -0.013(4) 0.002(3) -0.010(4)
C12 0.129(10) 0.068(4) 0.042(4) -0.008(3) -0.013(5) -0.004(5)
C7 0.094(7) 0.060(6) 0.059(5) -0.012(4) -0.030(5) 0.006(5)
C8 0.068(5) 0.067(6) 0.071(5) -0.011(5) -0.006(4) -0.006(5)
C9 0.071(5) 0.053(5) 0.069(5) 0.004(4) -0.008(4) -0.001(4)
C10 0.081(6) 0.071(6) 0.054(4) -0.014(4) -0.003(4) 0.003(5)
C11 0.139(11) 0.073(7) 0.051(5) -0.009(5) 0.023(6) -0.019(7)
C87 0.039(3) 0.065(5) 0.054(4) 0.003(4) -0.010(3) -0.002(3)
C88 0.035(3) 0.064(5) 0.038(3) 0.002(3) -0.006(2) -0.001(3)
C18 0.030(3) 0.067(5) 0.038(3) 0.003(3) 0.007(2) -0.003(3)
C17 0.029(3) 0.072(5) 0.045(3) -0.005(3) -0.007(2) 0.001(3)
C16 0.034(3) 0.079(6) 0.035(3) 0.000(3) -0.001(2) 0.006(3)
C15 0.039(3) 0.063(5) 0.046(3) 0.001(3) 0.003(3) 0.001(3)
C97 0.055(5) 0.079(7) 0.087(7) -0.005(6) -0.005(5) 0.008(4)
C80 0.127(10) 0.065(6) 0.055(5) -0.006(4) 0.012(5) 0.011(6)
C56 0.079(6) 0.059(5) 0.042(4) -0.005(3) 0.007(4) -0.003(4)
C55 0.078(6) 0.078(6) 0.041(4) -0.007(4) 0.010(4) -0.015(5)
C77 0.116(9) 0.103(9) 0.049(5) -0.008(5) 0.028(5) -0.047(8)
C78 0.23(2) 0.069(8) 0.071(7) -0.021(6) 0.064(10) -0.052(11)
C79 0.195(17) 0.051(6) 0.061(6) -0.002(5) 0.020(8) 0.006(8)
C61 0.047(4) 0.059(5) 0.066(5) -0.017(4) -0.021(3) 0.013(4)
C71 0.072(6) 0.053(5) 0.092(7) -0.003(5) -0.047(5) 0.009(4)
C72 0.088(8) 0.049(6) 0.193(16) -0.018(8) -0.074(10) 0.020(6)
C73 0.070(7) 0.074(8) 0.187(16) -0.070(10) -0.043(8) 0.021(6)
C74 0.058(5) 0.089(8) 0.128(10) -0.061(8) -0.011(6) 0.008(5)
C62 0.039(4) 0.065(6) 0.082(6) -0.027(5) -0.007(4) 0.005(4)
C95 0.072(7) 0.086(9) 0.117(10) -0.001(7) -0.016(6) 0.017(6)
C98 0.055(6) 0.156(15) 0.153(13) -0.076(12) -0.015(7) 0.015(7)
C6 0.106(9) 0.070(7) 0.131(11) -0.033(7) -0.069(9) 0.018(7)
C13 0.137(7) 0.078(4) 0.082(5) 0.009(3) -0.009(5) -0.012(5)
N3 0.092(14) 0.075(14) 0.123(17) 0.006(12) -0.008(13) 0.012(11)
C5 0.067(11) 0.105(17) 0.051(9) 0.014(9) 0.008(8) 0.026(11)
O1 0.067(5) 0.096(6) 0.147(8) 0.008(6) 0.009(5) 0.001(4)
C14 0.077(8) 0.180(17) 0.091(8) 0.005(9) 0.006(7) -0.043(10)
C28 0.043(8) 0.065(12) 0.080(11) -0.007(9) 0.006(8) 0.001(8)

loop_
_atom_type_symbol
_atom_type_description
_atom_type_scat_dispersion_real
_atom_type_scat_dispersion_imag
_atom_type_scat_source
C C 0.0181 0.0091 'International Tables Vol C Tables 4.2.6.8 and 6.1.1.4'
H H 0.0000 0.0000 'International Tables Vol C Tables 4.2.6.8 and 6.1.1.4'
F F 0.0727 0.0534 'International Tables Vol C Tables 4.2.6.8 and 6.1.1.4'
N N 0.0311 0.0180 'International Tables Vol C Tables 4.2.6.8 and 6.1.1.4'
O O 0.0492 0.0322 'International Tables Vol C Tables 4.2.6.8 and 6.1.1.4'
S S 0.3331 0.5567 'International Tables Vol C Tables 4.2.6.8 and 6.1.1.4'

loop_
_geom_angle_atom_site_label_1
_geom_angle_atom_site_label_2
_geom_angle_atom_site_label_3
_geom_angle
_geom_angle_site_symmetry_1
_geom_angle_site_symmetry_3
_geom_angle_publ_flag
C33 S32 C31 103.4(4) . . ?
C47 S85 C86 102.7(4) . . ?
C49 O48 C50 110.4(5) . . ?
C36 O39 C40 109.6(5) . . ?
C45 O59 C60 117.3(6) . . ?
C1 O28 C27 116.7(5) . . ?
C42 O58 C57 116.7(6) . . ?
C18 O19 C20 116.6(5) . . ?
C4 O2 C6 118.2(7) . . ?
C68 O69 C70 119.7(7) . . ?
C65 O64 C63 120.0(7) . . ?
N38 N37 C36 115.8(7) . . ?
C13 O14 C15 122.0(8) . . ?
N52 N54 C47 117.6(7) . . ?
N37 N38 C33 117.5(6) . . ?
N35 N34 C33 117.0(7) . . ?
N51 N53 C47 117.4(7) . . ?
O28 C1 C29 117.1(6) . . ?
O28 C1 C2 123.5(6) . . ?
C2 C1 C29 119.5(7) . . ?
N34 N35 C36 117.3(6) . . ?
O59 C45 C46 122.9(6) . . ?
O59 C45 C44 117.4(6) . . ?
C44 C45 C46 119.7(7) . . ?
N53 N51 C49 118.1(7) . . ?
C1 C29 C86 120.2(7) . . ?
C30 C29 C1 119.3(6) . . ?
C30 C29 C86 120.5(6) . . ?
O58 C42 C41 117.9(6) . . ?
O58 C42 C43 123.4(6) . . ?
C41 C42 C43 118.7(7) . . ?
C42 C41 C50 119.9(7) . . ?
C46 C41 C42 119.1(6) . . ?
C46 C41 C50 121.0(7) . . ?
N54 C47 S85 122.3(6) . . ?
N54 C47 N53 123.6(7) . . ?
N53 C47 S85 114.0(6) . . ?
C1 C2 H2 119.6 . . ?
C1 C2 C19 120.8(7) . . ?
C19 C2 H2 119.6 . . ?
O28 C27 H27A 109.8 . . ?
O28 C27 H27B 109.8 . . ?
O28 C27 C26 109.2(6) . . ?
H27A C27 H27B 108.3 . . ?
C26 C27 H27A 109.8 . . ?
C26 C27 H27B 109.8 . . ?
O2 C4 C19 116.3(6) . . ?
O2 C4 C30 124.6(7) . . ?
C19 C4 C30 119.1(7) . . ?
C22 C21 C26 120.0 . . ?
C22 C21 C20 118.4(4) . . ?
C26 C21 C20 121.5(4) . . ?
C21 C22 H22 120.0 . . ?
C21 C22 C23 120.0 . . ?
C23 C22 H22 120.0 . . ?
C22 C23 H23 120.0 . . ?
C24 C23 C22 120.0 . . ?
C24 C23 H23 120.0 . . ?
C23 C24 H24 120.0 . . ?
C23 C24 C25 120.0 . . ?
C25 C24 H24 120.0 . . ?
C24 C25 H25 120.0 . . ?
C26 C25 C24 120.0 . . ?
C26 C25 H25 120.0 . . ?
C21 C26 C27 122.3(4) . . ?
C25 C26 C27 117.7(4) . . ?
C25 C26 C21 120.0 . . ?
C2 C19 C31 119.2(7) . . ?
C4 C19 C2 119.5(6) . . ?
C4 C19 C31 121.2(7) . . ?
C45 C46 H46 119.4 . . ?
C41 C46 C45 121.2(7) . . ?
C41 C46 H46 119.4 . . ?
N54 N52 C49 117.0(7) . . ?
C45 C44 C40 119.8(7) . . ?
C45 C44 C43 119.6(6) . . ?
C43 C44 C40 120.5(7) . . ?
C29 C30 C4 121.6(7) . . ?
C29 C30 H30 119.2 . . ?
C4 C30 H30 119.2 . . ?
N93 C94 C95 178.1(11) . . ?
N37 C36 O39 109.5(6) . . ?
N35 C36 O39 124.2(6) . . ?
N35 C36 N37 126.3(7) . . ?
N38 C33 S32 121.3(6) . . ?
N34 C33 S32 112.7(6) . . ?
N34 C33 N38 125.9(7) . . ?
N51 C49 O48 123.7(7) . . ?
N51 C49 N52 124.9(7) . . ?
N52 C49 O48 111.3(7) . . ?
O39 C40 H40A 109.1 . . ?
O39 C40 H40B 109.1 . . ?
C44 C40 O39 112.6(5) . . ?
C44 C40 H40A 109.1 . . ?
C44 C40 H40B 109.1 . . ?
H40A C40 H40B 107.8 . . ?
C42 C43 H43 119.4 . . ?
C44 C43 C42 121.2(7) . . ?
C44 C43 H43 119.4 . . ?
O48 C50 H50A 109.3 . . ?
O48 C50 H50B 109.3 . . ?
C41 C50 O48 111.5(5) . . ?
C41 C50 H50A 109.3 . . ?
C41 C50 H50B 109.3 . . ?
H50A C50 H50B 108.0 . . ?
O59 C60 H60A 109.8 . . ?
O59 C60 H60B 109.8 . . ?
O59 C60 C61 109.2(6) . . ?
H60A C60 H60B 108.3 . . ?
C61 C60 H60A 109.8 . . ?
C61 C60 H60B 109.8 . . ?
S85 C86 H86A 108.7 . . ?
S85 C86 H86B 108.7 . . ?
C29 C86 S85 114.0(6) . . ?
C29 C86 H86A 108.7 . . ?
C29 C86 H86B 108.7 . . ?
H86A C86 H86B 107.6 . . ?
C76 C68 O69 124.0(4) . . ?
C76 C68 C67 120.0 . . ?
C67 C68 O69 116.0(4) . . ?
F81 C76 C68 121.3(5) . . ?
F81 C76 C75 118.5(5) . . ?
C68 C76 C75 120.0 . . ?
F82 C75 C76 118.5(5) . . ?
F82 C75 C65 121.5(5) . . ?
C65 C75 C76 120.0 . . ?
O64 C65 C75 114.8(4) . . ?
O64 C65 C66 125.2(4) . . ?
C66 C65 C75 120.0 . . ?
F83 C66 C65 122.1(6) . . ?
F83 C66 C67 117.8(5) . . ?
C65 C66 C67 120.0 . . ?
F84 C67 C68 121.9(5) . . ?
F84 C67 C66 118.1(5) . . ?
C66 C67 C68 120.0 . . ?
O19 C20 C21 110.3(6) . . ?
O19 C20 H20A 109.6 . . ?
O19 C20 H20B 109.6 . . ?
C21 C20 H20A 109.6 . . ?
C21 C20 H20B 109.6 . . ?
H20A C20 H20B 108.1 . . ?
O64 C63 H63A 109.8 . . ?
O64 C63 H63B 109.8 . . ?
O64 C63 C62 109.3(7) . . ?
H63A C63 H63B 108.3 . . ?
C62 C63 H63A 109.8 . . ?
C62 C63 H63B 109.8 . . ?
O58 C57 H57A 109.2 . . ?
O58 C57 H57B 109.2 . . ?
O58 C57 C56 112.2(6) . . ?
H57A C57 H57B 107.9 . . ?
C56 C57 H57A 109.2 . . ?
C56 C57 H57B 109.2 . . ?
S32 C31 H31A 108.4 . . ?
S32 C31 H31B 108.4 . . ?
C19 C31 S32 115.4(5) . . ?
C19 C31 H31A 108.4 . . ?
C19 C31 H31B 108.4 . . ?
H31A C31 H31B 107.5 . . ?
O69 C70 H70A 109.9 . . ?
O69 C70 H70B 109.9 . . ?
O69 C70 C55 108.9(7) . . ?
H70A C70 H70B 108.3 . . ?
C55 C70 H70A 109.9 . . ?
C55 C70 H70B 109.9 . . ?
C7 C12 C11 120.0 . . ?
C7 C12 C13 124.8(8) . . ?
C11 C12 C13 115.1(8) . . ?
C12 C7 C6 121.0(9) . . ?
C8 C7 C12 120.0 . . ?
C8 C7 C6 118.9(9) . . ?
C7 C8 H8 120.0 . . ?
C7 C8 C9 120.0 . . ?
C9 C8 H8 120.0 . . ?
C8 C9 H9 120.0 . . ?
C10 C9 C8 120.0 . . ?
C10 C9 H9 120.0 . . ?
C9 C10 H10 120.0 . . ?
C11 C10 C9 120.0 . . ?
C11 C10 H10 120.0 . . ?
C12 C11 H11 120.0 . . ?
C10 C11 C12 120.0 . . ?
C10 C11 H11 120.0 . . ?
F89 C87 C88 116.2(4) . . ?
F89 C87 C15 123.8(4) . . ?
C88 C87 C15 120.0 . . ?
F90 C88 C87 118.5(4) . . ?
F90 C88 C18 121.3(4) . . ?
C87 C88 C18 120.0 . . ?
C88 C18 O19 123.2(4) . . ?
C17 C18 O19 116.8(4) . . ?
C17 C18 C88 120.0 . . ?
F91 C17 C18 120.7(4) . . ?
F91 C17 C16 119.3(4) . . ?
C16 C17 C18 120.0 . . ?
F92 C16 C17 119.9(4) . . ?
F92 C16 C15 120.1(4) . . ?
C17 C16 C15 120.0 . . ?
O14 C15 C87 126.2(4) . . ?
O14 C15 C16 113.5(4) . . ?
C16 C15 C87 120.0 . . ?
N96 C97 C98 178.2(13) . . ?
C56 C80 H80 120.0 . . ?
C56 C80 C79 120.0 . . ?
C79 C80 H80 120.0 . . ?
C80 C56 C57 117.3(5) . . ?
C55 C56 C57 122.7(5) . . ?
C55 C56 C80 120.0 . . ?
C56 C55 C70 121.3(5) . . ?
C56 C55 C77 120.0 . . ?
C77 C55 C70 118.7(5) . . ?
C55 C77 H77 120.0 . . ?
C78 C77 C55 120.0 . . ?
C78 C77 H77 120.0 . . ?
C77 C78 H78 120.0 . . ?
C79 C78 C77 120.0 . . ?
C79 C78 H78 120.0 . . ?
C80 C79 H79 120.0 . . ?
C78 C79 C80 120.0 . . ?
C78 C79 H79 120.0 . . ?
C71 C61 C60 117.9(5) . . ?
C71 C61 C62 120.0 . . ?
C62 C61 C60 121.7(5) . . ?
C61 C71 H71 120.0 . . ?
C61 C71 C72 120.0 . . ?
C72 C71 H71 120.0 . . ?
C71 C72 H72 120.0 . . ?
C73 C72 C71 120.0 . . ?
C73 C72 H72 120.0 . . ?
C72 C73 H73 120.0 . . ?
C72 C73 C74 120.0 . . ?
C74 C73 H73 120.0 . . ?
C73 C74 H74 120.0 . . ?
C62 C74 C73 120.0 . . ?
C62 C74 H74 120.0 . . ?
C61 C62 C63 122.4(5) . . ?
C74 C62 C63 117.2(5) . . ?
C74 C62 C61 120.0 . . ?
C94 C95 H95A 109.5 . . ?
C94 C95 H95B 109.5 . . ?
C94 C95 H95C 109.5 . . ?
H95A C95 H95B 109.5 . . ?
H95A C95 H95C 109.5 . . ?
H95B C95 H95C 109.5 . . ?
C97 C98 H98A 109.5 . . ?
C97 C98 H98B 109.5 . . ?
C97 C98 H98C 109.5 . . ?
H98A C98 H98B 109.5 . . ?
H98A C98 H98C 109.5 . . ?
H98B C98 H98C 109.5 . . ?
O2 C6 C7 109.8(9) . . ?
O2 C6 H6A 109.7 . . ?
O2 C6 H6B 109.7 . . ?
C7 C6 H6A 109.7 . . ?
C7 C6 H6B 109.7 . . ?
H6A C6 H6B 108.2 . . ?
O14 C13 C12 111.4(10) . . ?
O14 C13 H13A 109.4 . . ?
O14 C13 H13B 109.4 . . ?
C12 C13 H13A 109.4 . . ?
C12 C13 H13B 109.4 . . ?
H13A C13 H13B 108.0 . . ?
H5A C5 H5B 109.5 . . ?
H5A C5 H5C 109.5 . . ?
H5B C5 H5C 109.5 . . ?
C28 C5 H5A 109.5 . . ?
C28 C5 H5B 109.5 . . ?
C28 C5 H5C 109.5 . . ?
C14 O1 H1 109.5 . . ?
O1 C14 H14A 109.5 . . ?
O1 C14 H14B 109.5 . . ?
O1 C14 H14C 109.5 . . ?
H14A C14 H14B 109.5 . . ?
H14A C14 H14C 109.5 . . ?
H14B C14 H14C 109.5 . . ?
N3 C28 C5 175(3) . . ?

loop_
_geom_bond_atom_site_label_1
_geom_bond_atom_site_label_2
_geom_bond_distance
_geom_bond_site_symmetry_2
_geom_bond_publ_flag
S32 C33 1.730(8) . ?
S32 C31 1.798(8) . ?
S85 C47 1.687(9) . ?
S85 C86 1.820(9) . ?
O48 C49 1.359(9) . ?
O48 C50 1.572(8) . ?
O39 C36 1.414(9) . ?
O39 C40 1.581(9) . ?
F90 C88 1.315(6) . ?
F92 C16 1.300(6) . ?
O59 C45 1.363(9) . ?
O59 C60 1.454(9) . ?
F91 C17 1.323(6) . ?
O28 C1 1.380(10) . ?
O28 C27 1.420(9) . ?
F82 C75 1.318(7) . ?
O58 C42 1.367(9) . ?
O58 C57 1.418(9) . ?
O19 C20 1.460(9) . ?
O19 C18 1.401(7) . ?
F81 C76 1.322(6) . ?
F84 C67 1.292(7) . ?
O2 C4 1.374(10) . ?
O2 C6 1.462(12) . ?
F89 C87 1.314(6) . ?
O69 C68 1.393(9) . ?
O69 C70 1.436(11) . ?
F83 C66 1.320(7) . ?
O64 C65 1.366(10) . ?
O64 C63 1.480(11) . ?
N37 N38 1.314(10) . ?
N37 C36 1.339(10) . ?
O14 C15 1.389(8) . ?
O14 C13 1.382(16) . ?
N54 C47 1.354(11) . ?
N54 N52 1.328(10) . ?
N38 C33 1.323(11) . ?
N34 N35 1.304(9) . ?
N34 C33 1.322(10) . ?
N53 N51 1.311(10) . ?
N53 C47 1.352(11) . ?
C1 C29 1.411(9) . ?
C1 C2 1.390(10) . ?
N35 C36 1.314(10) . ?
C45 C46 1.395(10) . ?
C45 C44 1.383(10) . ?
N51 C49 1.336(11) . ?
C29 C30 1.371(11) . ?
C29 C86 1.514(11) . ?
C42 C41 1.408(10) . ?
C42 C43 1.405(10) . ?
C41 C46 1.392(11) . ?
C41 C50 1.513(10) . ?
N93 C94 1.096(15) . ?
C2 H2 0.9500 . ?
C2 C19 1.405(12) . ?
C27 H27A 0.9900 . ?
C27 H27B 0.9900 . ?
C27 C26 1.534(9) . ?
C4 C19 1.385(10) . ?
C4 C30 1.412(10) . ?
C21 C22 1.3900 . ?
C21 C26 1.3900 . ?
C21 C20 1.500(9) . ?
C22 H22 0.9500 . ?
C22 C23 1.3900 . ?
C23 H23 0.9500 . ?
C23 C24 1.3900 . ?
C24 H24 0.9500 . ?
C24 C25 1.3900 . ?
C25 H25 0.9500 . ?
C25 C26 1.3900 . ?
C19 C31 1.494(11) . ?
C46 H46 0.9500 . ?
N52 C49 1.339(10) . ?
C44 C40 1.505(10) . ?
C44 C43 1.390(11) . ?
C30 H30 0.9500 . ?
C94 C95 1.42(2) . ?
C40 H40A 0.9900 . ?
C40 H40B 0.9900 . ?
C43 H43 0.9500 . ?
C50 H50A 0.9900 . ?
C50 H50B 0.9900 . ?
C60 H60A 0.9900 . ?
C60 H60B 0.9900 . ?
C60 C61 1.502(9) . ?
N96 C97 1.139(14) . ?
C86 H86A 0.9900 . ?
C86 H86B 0.9900 . ?
C68 C76 1.3900 . ?
C68 C67 1.3900 . ?
C76 C75 1.3900 . ?
C75 C65 1.3900 . ?
C65 C66 1.3900 . ?
C66 C67 1.3900 . ?
C20 H20A 0.9900 . ?
C20 H20B 0.9900 . ?
C63 H63A 0.9900 . ?
C63 H63B 0.9900 . ?
C63 C62 1.495(13) . ?
C57 H57A 0.9900 . ?
C57 H57B 0.9900 . ?
C57 C56 1.509(10) . ?
C31 H31A 0.9900 . ?
C31 H31B 0.9900 . ?
C70 H70A 0.9900 . ?
C70 H70B 0.9900 . ?
C70 C55 1.517(13) . ?
C12 C7 1.3900 . ?
C12 C11 1.3900 . ?
C12 C13 1.500(14) . ?
C7 C8 1.3900 . ?
C7 C6 1.505(14) . ?
C8 H8 0.9500 . ?
C8 C9 1.3900 . ?
C9 H9 0.9500 . ?
C9 C10 1.3900 . ?
C10 H10 0.9500 . ?
C10 C11 1.3900 . ?
C11 H11 0.9500 . ?
C87 C88 1.3900 . ?
C87 C15 1.3900 . ?
C88 C18 1.3900 . ?
C18 C17 1.3900 . ?
C17 C16 1.3900 . ?
C16 C15 1.3900 . ?
C97 C98 1.422(18) . ?
C80 H80 0.9500 . ?
C80 C56 1.3900 . ?
C80 C79 1.3900 . ?
C56 C55 1.3900 . ?
C55 C77 1.3900 . ?
C77 H77 0.9500 . ?
C77 C78 1.3900 . ?
C78 H78 0.9500 . ?
C78 C79 1.3900 . ?
C79 H79 0.9500 . ?
C61 C71 1.3900 . ?
C61 C62 1.3900 . ?
C71 H71 0.9500 . ?
C71 C72 1.3900 . ?
C72 H72 0.9500 . ?
C72 C73 1.3900 . ?
C73 H73 0.9500 . ?
C73 C74 1.3900 . ?
C74 H74 0.9500 . ?
C74 C62 1.3900 . ?
C95 H95A 0.9800 . ?
C95 H95B 0.9800 . ?
C95 H95C 0.9800 . ?
C98 H98A 0.9800 . ?
C98 H98B 0.9800 . ?
C98 H98C 0.9800 . ?
C6 H6A 0.9900 . ?
C6 H6B 0.9900 . ?
C13 H13A 0.9900 . ?
C13 H13B 0.9900 . ?
N3 C28 1.11(3) . ?
C5 H5A 0.9800 . ?
C5 H5B 0.9800 . ?
C5 H5C 0.9800 . ?
C5 C28 1.37(3) . ?
O1 H1 0.8400 . ?
O1 C14 1.358(17) . ?
C14 H14A 0.9800 . ?
C14 H14B 0.9800 . ?
C14 H14C 0.9800 . ?

loop_
_geom_torsion_atom_site_label_1
_geom_torsion_atom_site_label_2
_geom_torsion_atom_site_label_3
_geom_torsion_atom_site_label_4
_geom_torsion
_geom_torsion_site_symmetry_1
_geom_torsion_site_symmetry_2
_geom_torsion_site_symmetry_3
_geom_torsion_site_symmetry_4
_geom_torsion_publ_flag
F90 C88 C18 O19 8.5(5) . . . . ?
F90 C88 C18 C17 -174.6(5) . . . . ?
F92 C16 C15 O14 6.6(6) . . . . ?
F92 C16 C15 C87 -179.4(5) . . . . ?
O59 C45 C46 C41 -175.7(5) . . . . ?
O59 C45 C44 C40 -8.0(8) . . . . ?
O59 C45 C44 C43 174.2(5) . . . . ?
O59 C60 C61 C71 118.2(6) . . . . ?
O59 C60 C61 C62 -68.9(7) . . . . ?
F91 C17 C16 F92 0.0(6) . . . . ?
F91 C17 C16 C15 -179.4(5) . . . . ?
O28 C1 C29 C30 176.8(6) . . . . ?
O28 C1 C29 C86 -1.6(9) . . . . ?
O28 C1 C2 C19 -175.5(6) . . . . ?
O28 C27 C26 C21 -60.0(7) . . . . ?
O28 C27 C26 C25 120.8(5) . . . . ?
F82 C75 C65 O64 3.2(6) . . . . ?
F82 C75 C65 C66 -177.5(5) . . . . ?
O58 C42 C41 C46 173.7(5) . . . . ?
O58 C42 C41 C50 -5.0(8) . . . . ?
O58 C42 C43 C44 -175.1(5) . . . . ?
O58 C57 C56 C80 127.4(5) . . . . ?
O58 C57 C56 C55 -54.9(7) . . . . ?
O19 C18 C17 F91 -3.5(5) . . . . ?
O19 C18 C17 C16 177.0(4) . . . . ?
F81 C76 C75 F82 -6.3(6) . . . . ?
F81 C76 C75 C65 176.1(5) . . . . ?
O2 C4 C19 C2 176.8(6) . . . . ?
O2 C4 C19 C31 1.1(9) . . . . ?
O2 C4 C30 C29 -175.6(6) . . . . ?
F89 C87 C88 F90 -3.4(6) . . . . ?
F89 C87 C88 C18 -178.2(6) . . . . ?
F89 C87 C15 O14 -8.8(7) . . . . ?
F89 C87 C15 C16 178.1(6) . . . . ?
O69 C68 C76 F81 4.1(6) . . . . ?
O69 C68 C76 C75 -180.0(5) . . . . ?
O69 C68 C67 F84 0.6(6) . . . . ?
O69 C68 C67 C66 180.0(5) . . . . ?
O69 C70 C55 C56 -67.4(7) . . . . ?
O69 C70 C55 C77 109.7(6) . . . . ?
F83 C66 C67 F84 -4.6(6) . . . . ?
F83 C66 C67 C68 176.1(6) . . . . ?
O64 C65 C66 F83 3.2(7) . . . . ?
O64 C65 C66 C67 179.1(6) . . . . ?
O64 C63 C62 C61 -74.1(8) . . . . ?
O64 C63 C62 C74 112.6(6) . . . . ?
N37 N38 C33 S32 178.8(6) . . . . ?
N37 N38 C33 N34 -5.6(12) . . . . ?
N54 N52 C49 O48 -175.0(6) . . . . ?
N54 N52 C49 N51 8.7(12) . . . . ?
N38 N37 C36 O39 -179.7(6) . . . . ?
N38 N37 C36 N35 3.5(11) . . . . ?
N34 N35 C36 O39 179.4(7) . . . . ?
N34 N35 C36 N37 -4.4(11) . . . . ?
N53 N51 C49 O48 174.7(7) . . . . ?
N53 N51 C49 N52 -9.4(12) . . . . ?
C1 O28 C27 C26 168.6(5) . . . . ?
C1 C29 C30 C4 -1.6(9) . . . . ?
C1 C29 C86 S85 -63.1(8) . . . . ?
C1 C2 C19 C4 -0.8(9) . . . . ?
C1 C2 C19 C31 175.0(6) . . . . ?
N35 N34 C33 S32 -179.3(5) . . . . ?
N35 N34 C33 N38 4.8(12) . . . . ?
C45 O59 C60 C61 148.6(6) . . . . ?
C45 C44 C40 O39 -66.4(8) . . . . ?
C45 C44 C43 C42 0.7(9) . . . . ?
N51 N53 C47 S85 -173.8(6) . . . . ?
N51 N53 C47 N54 10.4(12) . . . . ?
C29 C1 C2 C19 4.6(9) . . . . ?
C42 O58 C57 C56 161.0(5) . . . . ?
C42 C41 C46 C45 2.2(9) . . . . ?
C42 C41 C50 O48 -75.2(7) . . . . ?
C41 C42 C43 C44 5.5(9) . . . . ?
C47 S85 C86 C29 -70.9(7) . . . . ?
C47 N54 N52 C49 1.5(11) . . . . ?
C47 N53 N51 C49 -0.2(11) . . . . ?
C2 C1 C29 C30 -3.4(9) . . . . ?
C2 C1 C29 C86 178.2(6) . . . . ?
C2 C19 C31 S32 112.1(6) . . . . ?
C27 O28 C1 C29 -172.7(6) . . . . ?
C27 O28 C1 C2 7.4(9) . . . . ?
C4 O2 C6 C7 135.0(9) . . . . ?
C4 C19 C31 S32 -72.2(8) . . . . ?
C21 C22 C23 C24 0.0 . . . . ?
C22 C21 C26 C27 -179.2(6) . . . . ?
C22 C21 C26 C25 0.0 . . . . ?
C22 C21 C20 O19 113.1(5) . . . . ?
C22 C23 C24 C25 0.0 . . . . ?
C23 C24 C25 C26 0.0 . . . . ?
C24 C25 C26 C27 179.2(6) . . . . ?
C24 C25 C26 C21 0.0 . . . . ?
C26 C21 C22 C23 0.0 . . . . ?
C26 C21 C20 O19 -69.9(7) . . . . ?
C19 C4 C30 C29 5.5(9) . . . . ?
C46 C45 C44 C40 172.3(6) . . . . ?
C46 C45 C44 C43 -5.5(9) . . . . ?
C46 C41 C50 O48 106.1(7) . . . . ?
N52 N54 C47 S85 173.6(6) . . . . ?
N52 N54 C47 N53 -11.1(12) . . . . ?
C44 C45 C46 C41 4.1(9) . . . . ?
C30 C29 C86 S85 118.5(7) . . . . ?
C30 C4 C19 C2 -4.2(9) . . . . ?
C30 C4 C19 C31 -179.9(6) . . . . ?
C36 O39 C40 C44 -71.4(7) . . . . ?
C36 N37 N38 C33 1.3(10) . . . . ?
C33 S32 C31 C19 -61.4(7) . . . . ?
C33 N34 N35 C36 0.2(10) . . . . ?
C49 O48 C50 C41 -73.0(7) . . . . ?
C40 O39 C36 N37 171.8(6) . . . . ?
C40 O39 C36 N35 -11.4(9) . . . . ?
C40 C44 C43 C42 -177.1(6) . . . . ?
C43 C42 C41 C46 -6.9(9) . . . . ?
C43 C42 C41 C50 174.4(5) . . . . ?
C43 C44 C40 O39 111.4(7) . . . . ?
C50 O48 C49 N51 -13.3(9) . . . . ?
C50 O48 C49 N52 170.3(6) . . . . ?
C50 C41 C46 C45 -179.1(6) . . . . ?
C60 O59 C45 C46 16.8(9) . . . . ?
C60 O59 C45 C44 -162.9(6) . . . . ?
C60 C61 C71 C72 173.0(6) . . . . ?
C60 C61 C62 C63 14.2(8) . . . . ?
C60 C61 C62 C74 -172.7(6) . . . . ?
C86 S85 C47 N54 -11.0(8) . . . . ?
C86 S85 C47 N53 173.2(6) . . . . ?
C86 C29 C30 C4 176.7(6) . . . . ?
C68 O69 C70 C55 141.1(6) . . . . ?
C68 C76 C75 F82 177.6(5) . . . . ?
C68 C76 C75 C65 0.0 . . . . ?
C76 C68 C67 F84 -179.3(5) . . . . ?
C76 C68 C67 C66 0.0 . . . . ?
C76 C75 C65 O64 -179.2(5) . . . . ?
C76 C75 C65 C66 0.0 . . . . ?
C75 C65 C66 F83 -175.9(6) . . . . ?
C75 C65 C66 C67 0.0 . . . . ?
C65 O64 C63 C62 153.5(7) . . . . ?
C65 C66 C67 F84 179.3(5) . . . . ?
C65 C66 C67 C68 0.0 . . . . ?
C67 C68 C76 F81 -176.0(5) . . . . ?
C67 C68 C76 C75 0.0 . . . . ?
C20 O19 C18 C88 39.4(7) . . . . ?
C20 O19 C18 C17 -137.5(5) . . . . ?
C20 C21 C22 C23 177.0(6) . . . . ?
C20 C21 C26 C27 3.9(7) . . . . ?
C20 C21 C26 C25 -177.0(6) . . . . ?
C63 O64 C65 C75 -156.0(6) . . . . ?
C63 O64 C65 C66 24.8(9) . . . . ?
C57 O58 C42 C41 -160.0(6) . . . . ?
C57 O58 C42 C43 20.6(9) . . . . ?
C57 C56 C55 C70 -0.6(7) . . . . ?
C57 C56 C55 C77 -177.6(6) . . . . ?
C31 S32 C33 N38 -20.6(7) . . . . ?
C31 S32 C33 N34 163.2(6) . . . . ?
C70 O69 C68 C76 34.0(8) . . . . ?
C70 O69 C68 C67 -146.0(6) . . . . ?
C70 C55 C77 C78 -177.1(6) . . . . ?
C12 C7 C8 C9 0.0 . . . . ?
C12 C7 C6 O2 -83.4(13) . . . . ?
C7 C12 C11 C10 0.0 . . . . ?
C7 C12 C13 O14 75.7(15) . . . . ?
C7 C8 C9 C10 0.0 . . . . ?
C8 C7 C6 O2 100.0(12) . . . . ?
C8 C9 C10 C11 0.0 . . . . ?
C9 C10 C11 C12 0.0 . . . . ?
C11 C12 C7 C8 0.0 . . . . ?
C11 C12 C7 C6 -176.6(7) . . . . ?
C11 C12 C13 O14 -108.9(11) . . . . ?
C87 C88 C18 O19 -176.8(5) . . . . ?
C87 C88 C18 C17 0.0 . . . . ?
C88 C87 C15 O14 173.1(6) . . . . ?
C88 C87 C15 C16 0.0 . . . . ?
C88 C18 C17 F91 179.4(5) . . . . ?
C88 C18 C17 C16 0.0 . . . . ?
C18 O19 C20 C21 133.6(5) . . . . ?
C18 C17 C16 F92 179.4(5) . . . . ?
C18 C17 C16 C15 0.0 . . . . ?
C17 C16 C15 O14 -173.9(5) . . . . ?
C17 C16 C15 C87 0.0 . . . . ?
C15 O14 C13 C12 -166.6(8) . . . . ?
C15 C87 C88 F90 174.8(5) . . . . ?
C15 C87 C88 C18 0.0 . . . . ?
C80 C56 C55 C70 177.0(6) . . . . ?
C80 C56 C55 C77 0.0 . . . . ?
C56 C80 C79 C78 0.0 . . . . ?
C56 C55 C77 C78 0.0 . . . . ?
C55 C77 C78 C79 0.0 . . . . ?
C77 C78 C79 C80 0.0 . . . . ?
C79 C80 C56 C57 177.8(6) . . . . ?
C79 C80 C56 C55 0.0 . . . . ?
C61 C71 C72 C73 0.0 . . . . ?
C71 C61 C62 C63 -173.1(6) . . . . ?
C71 C61 C62 C74 0.0 . . . . ?
C71 C72 C73 C74 0.0 . . . . ?
C72 C73 C74 C62 0.0 . . . . ?
C73 C74 C62 C63 173.5(6) . . . . ?
C73 C74 C62 C61 0.0 . . . . ?
C62 C61 C71 C72 0.0 . . . . ?
C6 O2 C4 C19 -160.0(10) . . . . ?
C6 O2 C4 C30 21.1(12) . . . . ?
C6 C7 C8 C9 176.6(7) . . . . ?
C13 O14 C15 C87 19.7(12) . . . . ?
C13 O14 C15 C16 -166.8(10) . . . . ?
C13 C12 C7 C8 175.2(9) . . . . ?
C13 C12 C7 C6 -1.4(10) . . . . ?
C13 C12 C11 C10 -175.6(9) . . . . ?
